data_2226708
loop_
_publ_author_name
'Wang, Na'
'Lin, Qiu-Yue'
'Feng, Jie'
'Li, Shi-Kun'
'Zhao, Jun-Jun'

_publ_section_title
;
 Bis(2-amino-3<i>H</i>-benzothiazolium)
 bis(7-oxabicyclo[2.2.1]heptane-2,3-dicarboxylato)cobaltate(II)
 hexahydrate
;
_journal_coeditor_code WM2351
_journal_issue 7
_journal_name_full 'Acta Crystallographica Section E'
_journal_page_first m763
_journal_page_last m764
_journal_paper_doi 10.1107/S1600536810020921
_journal_volume 66
_journal_year 2010
_chemical_formula_iupac '(C7 H7 N2 S)2 [Co (C8 H8 O5)2], 6H2 O'
_chemical_formula_moiety '2(C7 H7 N2 S +), C16 H16 Co O10 2-, 6(H2 O)'
_chemical_formula_sum 'C30 H42 Co N4 O16 S2'
_chemical_formula_weight 837.73
_chemical_name_systematic
;
Bis(2-amino-3<i>H</i>-benzothiazolium)
bis(7-oxabicyclo[2.2.1]heptane-2,3-dicarboxylato)cobaltate(II) hexahydrate
;
_space_group_IT_number 2
_symmetry_cell_setting triclinic
_symmetry_space_group_name_Hall '-P 1'
_symmetry_space_group_name_H-M 'P -1'
_atom_sites_solution_hydrogens geom
_atom_sites_solution_primary direct
_atom_sites_solution_secondary difmap
_audit_creation_method SHELXL-97
_cell_angle_alpha 90.094(4)
_cell_angle_beta 91.112(4)
_cell_angle_gamma 99.314(4)
_cell_formula_units_Z 1
_cell_length_a 6.6924(4)
_cell_length_b 10.1294(5)
_cell_length_c 13.1860(7)
_cell_measurement_reflns_used 2197
_cell_measurement_temperature 296(2)
_cell_measurement_theta_max 27.56
_cell_measurement_theta_min 1.54
_cell_volume 881.92(8)
_computing_cell_refinement 'SAINT (Bruker, 2006)'
_computing_data_collection 'APEX2 (Bruker, 2006)'
_computing_data_reduction 'SAINT (Bruker, 2006)'
_computing_molecular_graphics 'SHELXTL (Sheldrick, 2008)'
_computing_publication_material 'SHELXL97 (Sheldrick, 2008)'
_computing_structure_refinement 'SHELXL97 (Sheldrick, 2008)'
_computing_structure_solution 'SHELXS97 (Sheldrick, 2008)'
_diffrn_ambient_temperature 296(2)
_diffrn_measured_fraction_theta_full 0.981
_diffrn_measured_fraction_theta_max 0.981
_diffrn_measurement_device_type 'Bruker APEXII area-detector diffractometer'
_diffrn_measurement_method '\w scans'
_diffrn_radiation_monochromator graphite
_diffrn_radiation_source 'fine-focus sealed tube'
_diffrn_radiation_type MoK\a
_diffrn_radiation_wavelength 0.71073
_diffrn_reflns_av_R_equivalents 0.0511
_diffrn_reflns_av_sigmaI/netI 0.0782
_diffrn_reflns_limit_h_max 8
_diffrn_reflns_limit_h_min -8
_diffrn_reflns_limit_k_max 13
_diffrn_reflns_limit_k_min -11
_diffrn_reflns_limit_l_max 17
_diffrn_reflns_limit_l_min -17
_diffrn_reflns_number 13051
_diffrn_reflns_theta_full 27.56
_diffrn_reflns_theta_max 27.56
_diffrn_reflns_theta_min 1.54
_diffrn_standards_number 0
_exptl_absorpt_coefficient_mu 0.685
_exptl_absorpt_correction_T_max .953
_exptl_absorpt_correction_T_min .876
_exptl_absorpt_correction_type multi-scan
_exptl_absorpt_process_details 'SADABS (Sheldrick, 1996)'
_exptl_crystal_colour pink
_exptl_crystal_density_diffrn 1.577
_exptl_crystal_density_method 'not measured'
_exptl_crystal_description block
_exptl_crystal_F_000 437
_exptl_crystal_size_max .19
_exptl_crystal_size_mid .16
_exptl_crystal_size_min .07
_refine_diff_density_max 0.469
_refine_diff_density_min -0.444
_refine_ls_extinction_method none
_refine_ls_goodness_of_fit_ref 1.032
_refine_ls_hydrogen_treatment mixed
_refine_ls_matrix_type full
_refine_ls_number_parameters 262
_refine_ls_number_reflns 3999
_refine_ls_number_restraints 10
_refine_ls_restrained_S_all 1.031
_refine_ls_R_factor_gt 0.0523
_refine_ls_shift/su_max 0.000
_refine_ls_shift/su_mean 0.000
_refine_ls_structure_factor_coef Fsqd
_refine_ls_weighting_details 'calc w=1/[\s^2^(Fo^2^)+(0.0599P)^2^+0.0000P] where P=(Fo^2^+2Fc^2^)/3'
_refine_ls_weighting_scheme calc
_refine_ls_wR_factor_gt 0.1128
_refine_ls_wR_factor_ref 0.1303
_reflns_number_gt 2460
_reflns_number_total 3999
_reflns_threshold_expression I>2sigma(I)
_cod_data_source_file wm2351.cif
_cod_data_source_block I
_cod_database_code 2226708
_cod_database_fobs_code 2226708

loop_
_symmetry_equiv_pos_as_xyz
'x, y, z'
'-x, -y, -z'

loop_
_atom_site_type_symbol
_atom_site_label
_atom_site_fract_x
_atom_site_fract_y
_atom_site_fract_z
_atom_site_U_iso_or_equiv
_atom_site_adp_type
_atom_site_calc_flag
_atom_site_refinement_flags
_atom_site_occupancy
_atom_site_disorder_assembly
_atom_site_disorder_group
Co Co1 0.5000 0.0000 0.0000 0.0303(2) Uani d S 1 . .
S S1 0.32716(14) 0.26697(8) 0.52780(6) 0.0399(2) Uani d . 1 . .
N N1 0.2766(4) 0.0309(2) 0.60086(19) 0.0302(6) Uani d D 1 . .
H H1N 0.277(5) -0.031(3) 0.644(2) 0.045 Uiso d D 1 . .
N N2 0.3473(4) 0.1974(3) 0.7234(2) 0.0406(7) Uani d . 1 . .
H H2C 0.3394 0.1394 0.7713 0.049 Uiso calc R 1 . .
H H2D 0.3742 0.2814 0.7375 0.049 Uiso calc R 1 . .
O O1 0.7726(3) 0.1597(2) 0.25745(15) 0.0384(6) Uani d . 1 . .
O O1W 0.1942(5) 0.5445(3) 0.4012(2) 0.0706(8) Uani d D 1 . .
H H1WA 0.199(7) 0.563(5) 0.4621(17) 0.106 Uiso d D 1 . .
H H1WB 0.085(5) 0.492(4) 0.393(3) 0.106 Uiso d D 1 . .
O O2 0.6869(3) 0.0130(2) 0.13153(15) 0.0376(6) Uani d . 1 . .
O O2W 0.5190(4) 0.5231(2) 0.2784(2) 0.0546(7) Uani d D 1 . .
H H2WA 0.478(6) 0.473(4) 0.228(2) 0.082 Uiso d D 1 . .
H H2WB 0.416(4) 0.522(4) 0.313(3) 0.082 Uiso d D 1 . .
O O3 0.3619(3) 0.3400(2) 0.13885(17) 0.0429(6) Uani d . 1 . .
O O3W 0.8114(5) 0.3962(3) 0.3736(2) 0.0608(7) Uani d D 1 . .
H H3WA 0.828(6) 0.334(3) 0.334(3) 0.091 Uiso d D 1 . .
H H3WB 0.723(6) 0.432(4) 0.345(3) 0.091 Uiso d D 1 . .
O O4 0.3648(3) 0.14697(19) 0.06047(16) 0.0369(5) Uani d . 1 . .
O O5 0.7143(3) 0.15513(19) -0.06851(15) 0.0327(5) Uani d . 1 . .
C C1 0.9035(5) 0.1842(3) -0.0093(2) 0.0334(8) Uani d . 1 . .
H H1A 0.9718 0.1064 -0.0002 0.040 Uiso calc R 1 . .
C C2 1.0232(5) 0.2949(3) -0.0715(2) 0.0396(8) Uani d . 1 . .
H H2A 1.0898 0.2587 -0.1274 0.047 Uiso calc R 1 . .
H H2B 1.1237 0.3514 -0.0299 0.047 Uiso calc R 1 . .
C C3 0.8570(5) 0.3722(3) -0.1100(2) 0.0397(8) Uani d . 1 . .
H H3A 0.8797 0.4637 -0.0851 0.048 Uiso calc R 1 . .
H H3B 0.8483 0.3724 -0.1835 0.048 Uiso calc R 1 . .
C C4 0.6689(5) 0.2912(3) -0.0646(2) 0.0321(7) Uani d . 1 . .
H H4A 0.5435 0.3016 -0.1011 0.039 Uiso calc R 1 . .
C C5 0.6600(5) 0.3150(3) 0.0495(2) 0.0298(7) Uani d . 1 . .
H H5A 0.6967 0.4107 0.0645 0.036 Uiso calc R 1 . .
C C6 0.8339(5) 0.2379(3) 0.0895(2) 0.0301(7) Uani d . 1 . .
H H6A 0.9443 0.3018 0.1201 0.036 Uiso calc R 1 . .
C C7 0.7589(5) 0.1300(3) 0.1659(2) 0.0307(7) Uani d . 1 . .
C C8 0.4489(5) 0.2639(3) 0.0876(2) 0.0314(7) Uani d . 1 . .
C C9 0.2570(5) 0.1328(4) 0.3395(2) 0.0444(9) Uani d . 1 . .
H H9A 0.2729 0.2130 0.3041 0.053 Uiso calc R 1 . .
C C10 0.2146(5) 0.0118(4) 0.2888(3) 0.0497(10) Uani d . 1 . .
H H10A 0.2011 0.0102 0.2185 0.060 Uiso calc R 1 . .
C C11 0.1922(5) -0.1068(4) 0.3421(3) 0.0466(9) Uani d . 1 . .
H H11A 0.1645 -0.1874 0.3067 0.056 Uiso calc R 1 . .
C C12 0.2099(5) -0.1089(3) 0.4467(2) 0.0373(8) Uani d . 1 . .
H H12A 0.1936 -0.1892 0.4820 0.045 Uiso calc R 1 . .
C C13 0.2522(4) 0.0113(3) 0.4966(2) 0.0291(7) Uani d . 1 . .
C C14 0.2750(5) 0.1318(3) 0.4437(2) 0.0325(7) Uani d . 1 . .
C C15 0.3185(5) 0.1578(3) 0.6290(2) 0.0297(7) Uani d . 1 . .

loop_
_atom_site_aniso_label
_atom_site_aniso_U_11
_atom_site_aniso_U_22
_atom_site_aniso_U_33
_atom_site_aniso_U_12
_atom_site_aniso_U_13
_atom_site_aniso_U_23
Co1 0.0393(4) 0.0196(3) 0.0308(4) 0.0010(3) -0.0019(3) -0.0021(2)
S1 0.0525(6) 0.0285(5) 0.0373(5) 0.0028(4) -0.0009(4) 0.0063(4)
N1 0.0372(16) 0.0244(15) 0.0291(16) 0.0053(12) 0.0018(12) 0.0021(11)
N2 0.058(2) 0.0267(15) 0.0354(16) 0.0027(13) -0.0010(13) 0.0014(12)
O1 0.0575(16) 0.0301(12) 0.0265(13) 0.0042(11) -0.0040(10) 0.0005(10)
O1W 0.068(2) 0.074(2) 0.0641(19) -0.0052(16) 0.0018(16) -0.0069(17)
O2 0.0504(15) 0.0225(12) 0.0367(13) -0.0029(10) -0.0079(10) 0.0022(9)
O2W 0.0644(19) 0.0363(15) 0.0614(18) 0.0040(13) -0.0083(14) -0.0138(13)
O3 0.0439(15) 0.0339(13) 0.0519(15) 0.0093(11) 0.0025(11) -0.0134(11)
O3W 0.067(2) 0.0509(18) 0.0643(19) 0.0122(14) -0.0146(15) -0.0112(14)
O4 0.0377(14) 0.0221(12) 0.0493(14) -0.0002(10) 0.0026(10) -0.0065(10)
O5 0.0406(13) 0.0233(11) 0.0322(12) -0.0005(10) 0.0010(10) -0.0025(9)
C1 0.0352(19) 0.0254(17) 0.041(2) 0.0085(14) 0.0014(15) 0.0004(14)
C2 0.042(2) 0.0328(18) 0.042(2) 0.0004(16) 0.0076(16) 0.0011(15)
C3 0.059(2) 0.0243(17) 0.0333(19) -0.0023(16) 0.0036(16) -0.0004(14)
C4 0.042(2) 0.0235(16) 0.0312(18) 0.0070(14) -0.0053(14) 0.0016(13)
C5 0.040(2) 0.0162(15) 0.0319(18) 0.0022(13) -0.0031(14) -0.0021(13)
C6 0.0338(19) 0.0221(16) 0.0325(18) -0.0005(14) -0.0042(14) -0.0009(13)
C7 0.0327(19) 0.0261(17) 0.0334(19) 0.0062(14) -0.0048(14) 0.0034(14)
C8 0.042(2) 0.0246(17) 0.0281(17) 0.0072(15) -0.0037(14) 0.0006(14)
C9 0.048(2) 0.053(2) 0.032(2) 0.0084(18) 0.0041(16) 0.0076(17)
C10 0.047(2) 0.075(3) 0.0282(19) 0.014(2) 0.0015(16) -0.006(2)
C11 0.039(2) 0.053(2) 0.047(2) 0.0080(18) -0.0002(17) -0.0193(19)
C12 0.037(2) 0.0364(19) 0.040(2) 0.0114(15) 0.0021(15) -0.0044(16)
C13 0.0247(18) 0.0316(18) 0.0316(18) 0.0061(14) 0.0033(13) -0.0007(14)
C14 0.0300(18) 0.0328(18) 0.0342(19) 0.0038(14) 0.0025(14) 0.0029(14)
C15 0.0334(19) 0.0268(17) 0.0283(18) 0.0032(14) 0.0024(14) -0.0019(13)

loop_
_atom_type_symbol
_atom_type_description
_atom_type_scat_dispersion_real
_atom_type_scat_dispersion_imag
_atom_type_scat_source
C C 0.0033 0.0016 'International Tables Vol C Tables 4.2.6.8 and 6.1.1.4'
H H 0.0000 0.0000 'International Tables Vol C Tables 4.2.6.8 and 6.1.1.4'
Co Co 0.3494 0.9721 'International Tables Vol C Tables 4.2.6.8 and 6.1.1.4'
N N 0.0061 0.0033 'International Tables Vol C Tables 4.2.6.8 and 6.1.1.4'
O O 0.0106 0.0060 'International Tables Vol C Tables 4.2.6.8 and 6.1.1.4'
S S 0.1246 0.1234 'International Tables Vol C Tables 4.2.6.8 and 6.1.1.4'

loop_
_geom_angle_atom_site_label_1
_geom_angle_atom_site_label_2
_geom_angle_atom_site_label_3
_geom_angle_site_symmetry_1
_geom_angle_site_symmetry_3
_geom_angle
_geom_angle_publ_flag
O4 Co1 O4 . 2_655 180.00(14) ?
O4 Co1 O2 . . 87.71(9) ?
O4 Co1 O2 2_655 . 92.29(9) ?
O4 Co1 O2 . 2_655 92.29(9) ?
O4 Co1 O2 2_655 2_655 87.71(9) ?
O2 Co1 O2 . 2_655 180.00(6) ?
O4 Co1 O5 . 2_655 92.19(8) ?
O4 Co1 O5 2_655 2_655 87.81(8) ?
O2 Co1 O5 . 2_655 90.69(8) ?
O2 Co1 O5 2_655 2_655 89.31(8) ?
O4 Co1 O5 . . 87.81(8) ?
O4 Co1 O5 2_655 . 92.19(8) ?
O2 Co1 O5 . . 89.31(8) ?
O2 Co1 O5 2_655 . 90.69(8) ?
O5 Co1 O5 2_655 . 180.00(12) ?
C15 S1 C14 . . 90.24(14) ?
C15 N1 C13 . . 114.3(2) ?
C15 N1 H1N . . 121(2) ?
C13 N1 H1N . . 125(2) ?
C15 N2 H2C . . 120.0 ?
C15 N2 H2D . . 120.0 ?
H2C N2 H2D . . 120.0 ?
H1WA O1W H1WB . . 104(3) ?
C7 O2 Co1 . . 117.83(18) ?
H2WA O2W H2WB . . 104(3) ?
H3WA O3W H3WB . . 104(3) ?
C8 O4 Co1 . . 127.4(2) ?
C4 O5 C1 . . 95.5(2) ?
C4 O5 Co1 . . 117.10(17) ?
C1 O5 Co1 . . 111.96(16) ?
O5 C1 C2 . . 101.5(2) ?
O5 C1 C6 . . 102.2(2) ?
C2 C1 C6 . . 111.5(3) ?
O5 C1 H1A . . 113.5 ?
C2 C1 H1A . . 113.5 ?
C6 C1 H1A . . 113.5 ?
C1 C2 C3 . . 102.2(3) ?
C1 C2 H2A . . 111.3 ?
C3 C2 H2A . . 111.3 ?
C1 C2 H2B . . 111.3 ?
C3 C2 H2B . . 111.3 ?
H2A C2 H2B . . 109.2 ?
C4 C3 C2 . . 101.5(2) ?
C4 C3 H3A . . 111.5 ?
C2 C3 H3A . . 111.5 ?
C4 C3 H3B . . 111.5 ?
C2 C3 H3B . . 111.5 ?
H3A C3 H3B . . 109.3 ?
O5 C4 C3 . . 102.3(2) ?
O5 C4 C5 . . 101.9(2) ?
C3 C4 C5 . . 111.7(3) ?
O5 C4 H4A . . 113.3 ?
C3 C4 H4A . . 113.3 ?
C5 C4 H4A . . 113.3 ?
C8 C5 C4 . . 110.4(2) ?
C8 C5 C6 . . 115.9(2) ?
C4 C5 C6 . . 100.7(2) ?
C8 C5 H5A . . 109.8 ?
C4 C5 H5A . . 109.8 ?
C6 C5 H5A . . 109.8 ?
C7 C6 C1 . . 113.9(2) ?
C7 C6 C5 . . 112.7(2) ?
C1 C6 C5 . . 101.1(2) ?
C7 C6 H6A . . 109.6 ?
C1 C6 H6A . . 109.6 ?
C5 C6 H6A . . 109.6 ?
O1 C7 O2 . . 124.1(3) ?
O1 C7 C6 . . 118.3(3) ?
O2 C7 C6 . . 117.7(3) ?
O3 C8 O4 . . 123.0(3) ?
O3 C8 C5 . . 118.9(3) ?
O4 C8 C5 . . 118.0(3) ?
C14 C9 C10 . . 118.4(3) ?
C14 C9 H9A . . 120.8 ?
C10 C9 H9A . . 120.8 ?
C9 C10 C11 . . 120.3(3) ?
C9 C10 H10A . . 119.8 ?
C11 C10 H10A . . 119.8 ?
C10 C11 C12 . . 121.7(3) ?
C10 C11 H11A . . 119.1 ?
C12 C11 H11A . . 119.1 ?
C13 C12 C11 . . 117.7(3) ?
C13 C12 H12A . . 121.1 ?
C11 C12 H12A . . 121.1 ?
C12 C13 N1 . . 126.7(3) ?
C12 C13 C14 . . 121.1(3) ?
N1 C13 C14 . . 112.2(3) ?
C9 C14 C13 . . 120.7(3) ?
C9 C14 S1 . . 128.9(3) ?
C13 C14 S1 . . 110.4(2) ?
N2 C15 N1 . . 123.8(3) ?
N2 C15 S1 . . 123.3(2) ?
N1 C15 S1 . . 112.9(2) ?

loop_
_geom_bond_atom_site_label_1
_geom_bond_atom_site_label_2
_geom_bond_site_symmetry_2
_geom_bond_distance
_geom_bond_publ_flag
Co1 O4 . 2.033(2) y
Co1 O4 2_655 2.033(2) ?
Co1 O2 . 2.110(2) y
Co1 O2 2_655 2.110(2) ?
Co1 O5 2_655 2.160(2) ?
Co1 O5 . 2.160(2) y
S1 C15 . 1.730(3) ?
S1 C14 . 1.747(3) ?
N1 C15 . 1.322(4) ?
N1 C13 . 1.392(4) ?
N1 H1N . 0.840(17) ?
N2 C15 . 1.308(4) ?
N2 H2C . 0.8600 ?
N2 H2D . 0.8600 ?
O1 C7 . 1.242(3) ?
O1W H1WA . 0.823(18) ?
O1W H1WB . 0.839(19) ?
O2 C7 . 1.283(3) ?
O2W H2WA . 0.852(18) ?
O2W H2WB . 0.828(18) ?
O3 C8 . 1.245(4) ?
O3W H3WA . 0.842(18) ?
O3W H3WB . 0.831(18) ?
O4 C8 . 1.274(3) ?
O5 C4 . 1.460(3) ?
O5 C1 . 1.463(4) ?
C1 C2 . 1.520(4) ?
C1 C6 . 1.521(4) ?
C1 H1A . 0.9800 ?
C2 C3 . 1.539(5) ?
C2 H2A . 0.9700 ?
C2 H2B . 0.9700 ?
C3 C4 . 1.521(4) ?
C3 H3A . 0.9700 ?
C3 H3B . 0.9700 ?
C4 C5 . 1.527(4) ?
C4 H4A . 0.9800 ?
C5 C8 . 1.519(4) ?
C5 C6 . 1.585(4) ?
C5 H5A . 0.9800 ?
C6 C7 . 1.519(4) ?
C6 H6A . 0.9800 ?
C9 C14 . 1.377(4) ?
C9 C10 . 1.380(5) ?
C9 H9A . 0.9300 ?
C10 C11 . 1.381(5) ?
C10 H10A . 0.9300 ?
C11 C12 . 1.383(4) ?
C11 H11A . 0.9300 ?
C12 C13 . 1.369(4) ?
C12 H12A . 0.9300 ?
C13 C14 . 1.395(4) ?

loop_
_geom_hbond_atom_site_label_D
_geom_hbond_atom_site_label_H
_geom_hbond_atom_site_label_A
_geom_hbond_site_symmetry_A
_geom_hbond_distance_DH
_geom_hbond_distance_HA
_geom_hbond_distance_DA
_geom_hbond_angle_DHA
N1 H1N O1 2_656 0.84(2) 1.85(2) 2.675(3) 169(3)
N2 H2C O2 2_656 0.86 2.00 2.851(3) 172.6
N2 H2D O2W 2_666 0.86 2.01 2.828(4) 159.5
O1W H1WA O3W 2_666 0.82(2) 2.21(2) 3.030(4) 176(4)
O1W H1WB O3W 1_455 0.84(4) 1.94(2) 2.769(4) 171(5)
O2W H2WA O3 . 0.85(2) 1.85(2) 2.686(3) 167(4)
O2W H2WB O1W . 0.83(2) 1.95(2) 2.772(4) 171(4)
O3W H3WA O1 . 0.84(2) 2.01(2) 2.815(3) 160(4)
O3W H3WB O2W . 0.83(4) 1.96(4) 2.790(4) 178(4)

loop_
_geom_torsion_atom_site_label_1
_geom_torsion_atom_site_label_2
_geom_torsion_atom_site_label_3
_geom_torsion_atom_site_label_4
_geom_torsion_site_symmetry_1
_geom_torsion_site_symmetry_2
_geom_torsion_site_symmetry_3
_geom_torsion_site_symmetry_4
_geom_torsion
_geom_torsion_publ_flag
O4 Co1 O2 C7 . . . . -42.6(2) ?
O4 Co1 O2 C7 2_655 . . . 137.4(2) ?
O5 Co1 O2 C7 2_655 . . . -134.8(2) ?
O5 Co1 O2 C7 . . . . 45.2(2) ?
O2 Co1 O4 C8 . . . . 58.0(2) ?
O2 Co1 O4 C8 2_655 . . . -122.0(2) ?
O5 Co1 O4 C8 2_655 . . . 148.6(2) ?
O5 Co1 O4 C8 . . . . -31.4(2) ?
O4 Co1 O5 C4 . . . . -10.50(18) ?
O4 Co1 O5 C4 2_655 . . . 169.50(18) ?
O2 Co1 O5 C4 . . . . -98.23(18) ?
O2 Co1 O5 C4 2_655 . . . 81.77(18) ?
O4 Co1 O5 C1 . . . . 98.29(18) ?
O4 Co1 O5 C1 2_655 . . . -81.71(18) ?
O2 Co1 O5 C1 . . . . 10.55(18) ?
O2 Co1 O5 C1 2_655 . . . -169.45(18) ?
C4 O5 C1 C2 . . . . -57.1(3) ?
Co1 O5 C1 C2 . . . . -179.28(17) ?
C4 O5 C1 C6 . . . . 58.2(2) ?
Co1 O5 C1 C6 . . . . -64.0(2) ?
O5 C1 C2 C3 . . . . 35.8(3) ?
C6 C1 C2 C3 . . . . -72.4(3) ?
C1 C2 C3 C4 . . . . -0.9(3) ?
C1 O5 C4 C3 . . . . 56.9(3) ?
Co1 O5 C4 C3 . . . . 175.04(17) ?
C1 O5 C4 C5 . . . . -58.7(3) ?
Co1 O5 C4 C5 . . . . 59.4(2) ?
C2 C3 C4 O5 . . . . -34.6(3) ?
C2 C3 C4 C5 . . . . 73.7(3) ?
O5 C4 C5 C8 . . . . -86.5(3) ?
C3 C4 C5 C8 . . . . 165.0(3) ?
O5 C4 C5 C6 . . . . 36.5(3) ?
C3 C4 C5 C6 . . . . -72.0(3) ?
O5 C1 C6 C7 . . . . 86.2(3) ?
C2 C1 C6 C7 . . . . -166.0(3) ?
O5 C1 C6 C5 . . . . -34.9(3) ?
C2 C1 C6 C5 . . . . 72.9(3) ?
C8 C5 C6 C7 . . . . -3.8(3) ?
C4 C5 C6 C7 . . . . -122.9(3) ?
C8 C5 C6 C1 . . . . 118.2(3) ?
C4 C5 C6 C1 . . . . -0.9(3) ?
Co1 O2 C7 O1 . . . . 139.8(2) ?
Co1 O2 C7 C6 . . . . -40.9(3) ?
C1 C6 C7 O1 . . . . 152.8(3) ?
C5 C6 C7 O1 . . . . -92.7(3) ?
C1 C6 C7 O2 . . . . -26.5(4) ?
C5 C6 C7 O2 . . . . 87.9(3) ?
Co1 O4 C8 O3 . . . . -167.9(2) ?
Co1 O4 C8 C5 . . . . 16.1(4) ?
C4 C5 C8 O3 . . . . -128.2(3) ?
C6 C5 C8 O3 . . . . 118.2(3) ?
C4 C5 C8 O4 . . . . 48.0(3) ?
C6 C5 C8 O4 . . . . -65.7(3) ?
C14 C9 C10 C11 . . . . -0.3(5) ?
C9 C10 C11 C12 . . . . 0.4(5) ?
C10 C11 C12 C13 . . . . -0.5(5) ?
C11 C12 C13 N1 . . . . -179.8(3) ?
C11 C12 C13 C14 . . . . 0.5(5) ?
C15 N1 C13 C12 . . . . 179.5(3) ?
C15 N1 C13 C14 . . . . -0.8(4) ?
C10 C9 C14 C13 . . . . 0.4(5) ?
C10 C9 C14 S1 . . . . 180.0(3) ?
C12 C13 C14 C9 . . . . -0.5(5) ?
N1 C13 C14 C9 . . . . 179.7(3) ?
C12 C13 C14 S1 . . . . 179.8(2) ?
N1 C13 C14 S1 . . . . 0.1(3) ?
C15 S1 C14 C9 . . . . -179.2(3) ?
C15 S1 C14 C13 . . . . 0.5(2) ?
C13 N1 C15 N2 . . . . -179.9(3) ?
C13 N1 C15 S1 . . . . 1.2(3) ?
C14 S1 C15 N2 . . . . -179.9(3) ?
C14 S1 C15 N1 . . . . -0.9(2) ?
